data_7220863
loop_
_publ_author_name
'Vande Velde, Christophe M. L.'
'Zeller, Matthias'
'Azov, Vladimir A.'

_publ_section_title
;
 Thermodynamic parameters of the pedal motion in the crystal structures of
 two bromomethylated azobenzenes
;
_journal_issue 30
_journal_name_full CrystEngComm
_journal_page_first 5751
_journal_paper_doi 10.1039/C5CE00905G
_journal_volume 17
_journal_year 2015
_chemical_formula_moiety 'C14 H12 Br2 N2'
_chemical_formula_sum 'C14 H12 Br2 N2'
_chemical_formula_weight 368.08
_chemical_melting_point 419.5(5)
_chemical_name_systematic
;
 (1E)-1,2-bis[3-(Bromomethyl)phenyl]-diazene
;
_space_group_crystal_system monoclinic
_space_group_IT_number 14
_space_group_name_Hall '-P 2ybc'
_space_group_name_H-M_alt 'P 1 21/c 1'
_symmetry_space_group_name_Hall '-P 2ybc'
_symmetry_space_group_name_H-M 'P 1 21/c 1'
_atom_sites_solution_hydrogens geom
_atom_sites_solution_primary direct
_atom_sites_solution_secondary difmap
_audit_creation_method SHELXL-2013
_audit_update_record
;
2015-05-05 deposited with the CCDC.
2015-06-25 downloaded from the CCDC.
;
_cell_angle_alpha 90
_cell_angle_beta 98.584(2)
_cell_angle_gamma 90
_cell_formula_units_Z 2
_cell_length_a 13.858(2)
_cell_length_b 4.3834(7)
_cell_length_c 11.1513(17)
_cell_measurement_reflns_used 3572
_cell_measurement_temperature 90(2)
_cell_measurement_theta_max 31.55
_cell_measurement_theta_min 2.54
_cell_volume 669.80(18)
_computing_structure_refinement 'SHELXL-2013 (Sheldrick, 2013)'
_diffrn_ambient_temperature 90(2)
_diffrn_measured_fraction_theta_full 0.993
_diffrn_measured_fraction_theta_max 0.924
_diffrn_measurement_device_type 'Bruker Smart 1000 area detector'
_diffrn_measurement_method \w-scans
_diffrn_radiation_monochromator graphite
_diffrn_radiation_source 'fine-focus sealed tube'
_diffrn_radiation_type MoK\a
_diffrn_radiation_wavelength 0.71073
_diffrn_reflns_av_R_equivalents 0.0249
_diffrn_reflns_av_unetI/netI 0.0264
_diffrn_reflns_laue_measured_fraction_full 0.993
_diffrn_reflns_laue_measured_fraction_max 0.924
_diffrn_reflns_limit_h_max 19
_diffrn_reflns_limit_h_min -20
_diffrn_reflns_limit_k_max 6
_diffrn_reflns_limit_k_min -6
_diffrn_reflns_limit_l_max 16
_diffrn_reflns_limit_l_min -16
_diffrn_reflns_number 6248
_diffrn_reflns_point_group_measured_fraction_full 0.993
_diffrn_reflns_point_group_measured_fraction_max 0.924
_diffrn_reflns_theta_full 28.000
_diffrn_reflns_theta_max 31.661
_diffrn_reflns_theta_min 2.973
_exptl_absorpt_coefficient_mu 6.034
_exptl_absorpt_correction_T_max 0.7463
_exptl_absorpt_correction_T_min 0.5303
_exptl_absorpt_correction_type multi-scan
_exptl_absorpt_process_details 'Bruker SADABS 2008-1'
_exptl_crystal_colour orange
_exptl_crystal_density_diffrn 1.825
_exptl_crystal_density_method 'not measured'
_exptl_crystal_description plate
_exptl_crystal_F_000 360
_exptl_crystal_size_max 0.550
_exptl_crystal_size_mid 0.520
_exptl_crystal_size_min 0.470
_refine_diff_density_max 0.949
_refine_diff_density_min -0.543
_refine_diff_density_rms 0.087
_refine_ls_extinction_coef 0.0253(18)
_refine_ls_extinction_expression Fc^*^=kFc[1+0.001xFc^2^\l^3^/sin(2\q)]^-1/4^
_refine_ls_extinction_method SHELXL
_refine_ls_goodness_of_fit_ref 1.057
_refine_ls_hydrogen_treatment constr
_refine_ls_matrix_type full
_refine_ls_number_parameters 111
_refine_ls_number_reflns 2091
_refine_ls_number_restraints 21
_refine_ls_restrained_S_all 1.052
_refine_ls_R_factor_all 0.0257
_refine_ls_R_factor_gt 0.0215
_refine_ls_shift/su_max 0.001
_refine_ls_shift/su_mean 0.000
_refine_ls_structure_factor_coef Fsqd
_refine_ls_weighting_details
;
 w=1/[\s^2^(Fo^2^)+(0.0288P)^2^+0.2747P]
 where P=(Fo^2^+2Fc^2^)/3
;
_refine_ls_weighting_scheme calc
_refine_ls_wR_factor_gt 0.0539
_refine_ls_wR_factor_ref 0.0551
_reflns_Friedel_coverage 0.000
_reflns_number_gt 1867
_reflns_number_total 2091
_reflns_threshold_expression 'I > 2\s(I)'
_cod_data_source_file c5ce00905g3.cif
_cod_data_source_block 12mz119_0m
_cod_depositor_comments
;
The following automatic conversions were performed:

'_chemical_melting_point' value '419-420K' was changed to '419.5(5)'
- the average value was taken and precision was estimated.

Automatic conversion script
Id: cif_fix_values 3271 2015-04-21 07:52:19Z andrius 

 Adding full bibliography for 7220863--7220879.cif.
;
_cod_original_cell_volume 669.81(18)
_cod_database_code 7220863
_shelx_space_group_comment
;
The symmetry employed for this shelxl refinement is uniquely defined
by the following loop, which should always be used as a source of
symmetry information in preference to the above space-group names.
They are only intended as comments.
;
_shelx_estimated_absorpt_t_min 0.136
_shelx_estimated_absorpt_t_max 0.164
_shelxl_version_number 2013-2

loop_
_space_group_symop_operation_xyz
'x, y, z'
'-x, y+1/2, -z+1/2'
'-x, -y, -z'
'x, -y-1/2, z-1/2'

loop_
_atom_site_label
_atom_site_type_symbol
_atom_site_fract_x
_atom_site_fract_y
_atom_site_fract_z
_atom_site_U_iso_or_equiv
_atom_site_adp_type
_atom_site_occupancy
_atom_site_site_symmetry_order
_atom_site_calc_flag
_atom_site_refinement_flags_posn
_atom_site_refinement_flags_adp
_atom_site_refinement_flags_occupancy
_atom_site_disorder_assembly
_atom_site_disorder_group
Br1 Br 0.42717(3) 0.57961(11) 0.13801(3) 0.01281(8) Uani 0.963(2) 1 d D . P A 1
C1 C 0.34943(13) 0.8147(4) 0.00512(15) 0.0138(3) Uani 0.963(2) 1 d D . P A 1
H1A H 0.3227 0.9997 0.0390 0.017 Uiso 0.963(2) 1 calc R U P A 1
H1B H 0.3923 0.8806 -0.0536 0.017 Uiso 0.963(2) 1 calc R U P A 1
C2 C 0.26752(12) 0.6269(4) -0.05892(14) 0.0100(3) Uani 0.963(2) 1 d D . P A 1
C3 C 0.28133(13) 0.4557(5) -0.16143(16) 0.0125(3) Uani 0.963(2) 1 d D . P A 1
H3 H 0.3432 0.4549 -0.1883 0.015 Uiso 0.963(2) 1 calc R U P A 1
C4 C 0.20481(13) 0.2871(4) -0.22391(15) 0.0136(3) Uani 0.963(2) 1 d D . P A 1
H4 H 0.2144 0.1719 -0.2933 0.016 Uiso 0.963(2) 1 calc R U P A 1
C5 C 0.11370(12) 0.2874(4) -0.18431(14) 0.0119(3) Uani 0.963(2) 1 d D . P A 1
H5 H 0.0610 0.1746 -0.2273 0.014 Uiso 0.963(2) 1 calc R U P A 1
C6 C 0.10050(12) 0.4539(4) -0.08140(14) 0.0103(3) Uani 0.963(2) 1 d D . P A 1
C7 C 0.17683(12) 0.6265(4) -0.01906(14) 0.0103(3) Uani 0.963(2) 1 d D . P A 1
H7 H 0.1670 0.7426 0.0500 0.012 Uiso 0.963(2) 1 calc R U P A 1
N1 N 0.00413(11) 0.4373(3) -0.04965(13) 0.0126(3) Uani 0.963(2) 1 d D . P A 1
Br1B Br 0.4447(8) 0.585(3) 0.1348(10) 0.01281(8) Uani 0.037(2) 1 d D . P A 2
C1B C 0.3869(7) 0.777(5) -0.0208(13) 0.0138(3) Uani 0.037(2) 1 d D . P A 2
H1BA H 0.3803 0.9994 -0.0089 0.017 Uiso 0.037(2) 1 calc R U P A 2
H1BB H 0.4309 0.7452 -0.0819 0.017 Uiso 0.037(2) 1 calc R U P A 2
C2B C 0.2890(7) 0.644(5) -0.0663(11) 0.0100(3) Uani 0.037(2) 1 d D . P A 2
C3B C 0.2774(11) 0.451(8) -0.168(2) 0.0125(3) Uani 0.037(2) 1 d D . P A 2
H3B H 0.3310 0.4142 -0.2100 0.015 Uiso 0.037(2) 1 calc R U P A 2
C4B C 0.1878(13) 0.313(8) -0.207(2) 0.0136(3) Uani 0.037(2) 1 d D . P A 2
H4B H 0.1795 0.1904 -0.2783 0.016 Uiso 0.037(2) 1 calc R U P A 2
C5B C 0.1100(11) 0.357(6) -0.1425(18) 0.0119(3) Uani 0.037(2) 1 d D . P A 2
H5B H 0.0493 0.2586 -0.1677 0.014 Uiso 0.037(2) 1 calc R U P A 2
C6B C 0.1221(8) 0.545(5) -0.0404(15) 0.0103(3) Uani 0.037(2) 1 d D . P A 2
C7B C 0.2102(9) 0.697(5) -0.0045(17) 0.0103(3) Uani 0.037(2) 1 d D . P A 2
H7B H 0.2165 0.8367 0.0615 0.012 Uiso 0.037(2) 1 calc R U P A 2
N1B N 0.0400(9) 0.554(7) 0.0240(17) 0.0126(3) Uani 0.037(2) 1 d D . P A 2

loop_
_atom_site_aniso_label
_atom_site_aniso_U_11
_atom_site_aniso_U_22
_atom_site_aniso_U_33
_atom_site_aniso_U_23
_atom_site_aniso_U_13
_atom_site_aniso_U_12
Br1 0.01161(16) 0.01479(10) 0.01081(9) -0.00209(6) -0.00225(9) -0.00063(12)
C1 0.0135(8) 0.0104(7) 0.0158(7) 0.0020(6) -0.0029(6) -0.0017(6)
C2 0.0116(7) 0.0084(6) 0.0095(6) 0.0031(5) -0.0007(5) -0.0006(6)
C3 0.0126(7) 0.0142(7) 0.0105(6) 0.0023(5) 0.0011(5) 0.0020(6)
C4 0.0178(8) 0.0140(8) 0.0089(7) -0.0012(6) 0.0012(5) 0.0016(7)
C5 0.0131(7) 0.0122(8) 0.0090(7) -0.0003(6) -0.0025(5) -0.0008(6)
C6 0.0109(7) 0.0106(7) 0.0090(7) 0.0020(5) 0.0001(5) 0.0007(6)
C7 0.0129(8) 0.0089(7) 0.0083(6) 0.0013(5) -0.0007(5) -0.0002(6)
N1 0.0110(7) 0.0144(7) 0.0121(6) -0.0006(5) 0.0003(5) -0.0008(5)
Br1B 0.01161(16) 0.01479(10) 0.01081(9) -0.00209(6) -0.00225(9) -0.00063(12)
C1B 0.0135(8) 0.0104(7) 0.0158(7) 0.0020(6) -0.0029(6) -0.0017(6)
C2B 0.0116(7) 0.0084(6) 0.0095(6) 0.0031(5) -0.0007(5) -0.0006(6)
C3B 0.0126(7) 0.0142(7) 0.0105(6) 0.0023(5) 0.0011(5) 0.0020(6)
C4B 0.0178(8) 0.0140(8) 0.0089(7) -0.0012(6) 0.0012(5) 0.0016(7)
C5B 0.0131(7) 0.0122(8) 0.0090(7) -0.0003(6) -0.0025(5) -0.0008(6)
C6B 0.0109(7) 0.0106(7) 0.0090(7) 0.0020(5) 0.0001(5) 0.0007(6)
C7B 0.0129(8) 0.0089(7) 0.0083(6) 0.0013(5) -0.0007(5) -0.0002(6)
N1B 0.0110(7) 0.0144(7) 0.0121(6) -0.0006(5) 0.0003(5) -0.0008(5)

loop_
_atom_type_symbol
_atom_type_description
_atom_type_scat_dispersion_real
_atom_type_scat_dispersion_imag
_atom_type_scat_source
C C 0.0033 0.0016 'International Tables Vol C Tables 4.2.6.8 and 6.1.1.4'
H H 0.0000 0.0000 'International Tables Vol C Tables 4.2.6.8 and 6.1.1.4'
N N 0.0061 0.0033 'International Tables Vol C Tables 4.2.6.8 and 6.1.1.4'
Br Br -0.2901 2.4595 'International Tables Vol C Tables 4.2.6.8 and 6.1.1.4'

loop_
_geom_angle_atom_site_label_1
_geom_angle_atom_site_label_2
_geom_angle_atom_site_label_3
_geom_angle
_geom_angle_site_symmetry_1
C2 C1 Br1 111.06(11) .
C2 C1 H1A 109.4 .
Br1 C1 H1A 109.4 .
C2 C1 H1B 109.4 .
Br1 C1 H1B 109.4 .
H1A C1 H1B 108.0 .
C7 C2 C3 119.84(15) .
C7 C2 C1 120.32(15) .
C3 C2 C1 119.82(15) .
C4 C3 C2 120.35(15) .
C4 C3 H3 119.8 .
C2 C3 H3 119.8 .
C3 C4 C5 119.87(15) .
C3 C4 H4 120.1 .
C5 C4 H4 120.1 .
C6 C5 C4 119.71(15) .
C6 C5 H5 120.1 .
C4 C5 H5 120.1 .
C5 C6 C7 120.65(15) .
C5 C6 N1 114.70(14) .
C7 C6 N1 124.63(15) .
C2 C7 C6 119.56(15) .
C2 C7 H7 120.2 .
C6 C7 H7 120.2 .
N1 N1 C6 113.96(18) 3_565
C2B C1B Br1B 111.05(17) .
C2B C1B H1BA 109.4 .
Br1B C1B H1BA 109.4 .
C2B C1B H1BB 109.4 .
Br1B C1B H1BB 109.4 .
H1BA C1B H1BB 108.0 .
C7B C2B C3B 119.79(19) .
C7B C2B C1B 120.3(2) .
C3B C2B C1B 119.8(2) .
C4B C3B C2B 120.3(2) .
C4B C3B H3B 119.8 .
C2B C3B H3B 119.8 .
C3B C4B C5B 119.9(2) .
C3B C4B H4B 120.1 .
C5B C4B H4B 120.1 .
C6B C5B C4B 119.7(2) .
C6B C5B H5B 120.2 .
C4B C5B H5B 120.2 .
C5B C6B C7B 120.62(19) .
C5B C6B N1B 114.7(2) .
C7B C6B N1B 124.6(2) .
C2B C7B C6B 119.5(2) .
C2B C7B H7B 120.2 .
C6B C7B H7B 120.2 .
N1B N1B C6B 119.6(14) 3_565

loop_
_geom_bond_atom_site_label_1
_geom_bond_atom_site_label_2
_geom_bond_distance
_geom_bond_site_symmetry_2
Br1 C1 1.9856(17) .
C1 C2 1.495(2) .
C1 H1A 0.9900 .
C1 H1B 0.9900 .
C2 C7 1.394(2) .
C2 C3 1.404(2) .
C3 C4 1.391(2) .
C3 H3 0.9500 .
C4 C5 1.398(2) .
C4 H4 0.9500 .
C5 C6 1.395(2) .
C5 H5 0.9500 .
C6 C7 1.398(2) .
C6 N1 1.434(2) .
C7 H7 0.9500 .
N1 N1 1.257(3) 3_565
Br1B C1B 1.986(2) .
C1B C2B 1.495(2) .
C1B H1BA 0.9900 .
C1B H1BB 0.9900 .
C2B C7B 1.394(2) .
C2B C3B 1.404(2) .
C3B C4B 1.391(2) .
C3B H3B 0.9500 .
C4B C5B 1.398(3) .
C4B H4B 0.9500 .
C5B C6B 1.395(2) .
C5B H5B 0.9500 .
C6B C7B 1.398(2) .
C6B N1B 1.434(2) .
C7B H7B 0.9500 .
N1B N1B 1.250(18) 3_565

loop_
_geom_torsion_atom_site_label_1
_geom_torsion_atom_site_label_2
_geom_torsion_atom_site_label_3
_geom_torsion_atom_site_label_4
_geom_torsion
_geom_torsion_site_symmetry_4
Br1 C1 C2 C7 89.60(17) .
Br1 C1 C2 C3 -91.88(18) .
C7 C2 C3 C4 0.4(3) .
C1 C2 C3 C4 -178.11(17) .
C2 C3 C4 C5 -0.2(3) .
C3 C4 C5 C6 -0.8(3) .
C4 C5 C6 C7 1.5(2) .
C4 C5 C6 N1 179.93(15) .
C3 C2 C7 C6 0.3(2) .
C1 C2 C7 C6 178.81(14) .
C5 C6 C7 C2 -1.3(2) .
N1 C6 C7 C2 -179.51(15) .
C5 C6 N1 N1 173.23(17) 3_565
C7 C6 N1 N1 -8.4(3) 3_565
Br1B C1B C2B C7B 68.3(17) .
Br1B C1B C2B C3B -108(2) .
C7B C2B C3B C4B 0(4) .
C1B C2B C3B C4B 177(3) .
C2B C3B C4B C5B -3(5) .
C3B C4B C5B C6B 2(5) .
C4B C5B C6B C7B 2(4) .
C4B C5B C6B N1B -176(3) .
C3B C2B C7B C6B 4(3) .
C1B C2B C7B C6B -173.0(16) .
C5B C6B C7B C2B -5(3) .
N1B C6B C7B C2B 173(3) .
C5B C6B N1B N1B -13(5) 3_565
C7B C6B N1B N1B 170(4) 3_565
